data_2240432
loop_
_publ_author_name
'Sivakumar, P. K.'
'Kumar, M. Krishna'
'Kumar, R. Mohan'
'Chakkaravarthi, G.'
'Kanagadurai, R.'

_publ_section_title
;
 Crystal structure of 4-bromoanilinium 4-methylbenzenesulfonate
;
_journal_coeditor_code SU5079
_journal_issue 3
_journal_name_full 'Acta Crystallographica Section E'
_journal_page_first o163
_journal_page_last o164
_journal_paper_doi 10.1107/S2056989015002686
_journal_volume 71
_journal_year 2015
_chemical_formula_iupac 'C6 H7 Br N +, C7 H7 O3 S -'
_chemical_formula_moiety 'C6 H7 Br N +, C7 H7 O3 S -'
_chemical_formula_sum 'C13 H14 Br N O3 S'
_chemical_formula_weight 344.22
_chemical_name_systematic
;
4-Bromoanilinium 4-methylbenzenesulfonate
;
_space_group_IT_number 2
_symmetry_cell_setting triclinic
_symmetry_space_group_name_Hall '-P 1'
_symmetry_space_group_name_H-M 'P -1'
_atom_sites_solution_hydrogens geom
_atom_sites_solution_primary direct
_atom_sites_solution_secondary difmap
_audit_creation_method SHELXL-97
_cell_angle_alpha 94.716(2)
_cell_angle_beta 96.520(3)
_cell_angle_gamma 92.732(2)
_cell_formula_units_Z 2
_cell_length_a 5.7908(3)
_cell_length_b 7.6004(4)
_cell_length_c 15.9073(7)
_cell_measurement_reflns_used 348
_cell_measurement_temperature 295(2)
_cell_measurement_theta_max 27.1
_cell_measurement_theta_min 1.3
_cell_volume 692.09(6)
_computing_cell_refinement
;
SAINT (Bruker, 2004)
;
_computing_data_collection
;
APEX2 (Bruker, 2004)
;
_computing_data_reduction
;
SAINT (Bruker, 2004)
;
_computing_molecular_graphics
;
PLATON (Spek, 2009)
;
_computing_publication_material
;
SHELXL97 (Sheldrick, 2008) and PLATON (Spek, 2009)
;
_computing_structure_refinement
;
SHELXL97 (Sheldrick, 2008)
;
_computing_structure_solution
;
SHELXS97 (Sheldrick, 2008)
;
_diffrn_ambient_temperature 295(2)
_diffrn_measured_fraction_theta_full 0.979
_diffrn_measured_fraction_theta_max 0.978
_diffrn_measurement_device_type 'Bruker Kappa APEXII CCD'
_diffrn_measurement_method '\w and \f scan'
_diffrn_radiation_monochromator graphite
_diffrn_radiation_source 'fine-focus sealed tube'
_diffrn_radiation_type MoK\a
_diffrn_radiation_wavelength 0.71073
_diffrn_reflns_av_R_equivalents 0.0296
_diffrn_reflns_av_sigmaI/netI 0.0291
_diffrn_reflns_limit_h_max 7
_diffrn_reflns_limit_h_min -7
_diffrn_reflns_limit_k_max 9
_diffrn_reflns_limit_k_min -9
_diffrn_reflns_limit_l_max 20
_diffrn_reflns_limit_l_min -20
_diffrn_reflns_number 11503
_diffrn_reflns_theta_full 25.00
_diffrn_reflns_theta_max 27.14
_diffrn_reflns_theta_min 1.29
_diffrn_standards_interval_time 0
_diffrn_standards_number 0
_exptl_absorpt_coefficient_mu 3.123
_exptl_absorpt_correction_T_max 0.6033
_exptl_absorpt_correction_T_min 0.5211
_exptl_absorpt_correction_type multi-scan
_exptl_absorpt_process_details
;
(SADABS; Sheldrick, 1996)
;
_exptl_crystal_colour colourless
_exptl_crystal_density_diffrn 1.652
_exptl_crystal_density_method 'not measured'
_exptl_crystal_description block
_exptl_crystal_F_000 3048
_exptl_crystal_size_max 0.24
_exptl_crystal_size_mid 0.20
_exptl_crystal_size_min 0.18
_refine_diff_density_max 0.451
_refine_diff_density_min -0.555
_refine_ls_extinction_coef 0.034(2)
_refine_ls_extinction_expression Fc^*^=kFc[1+0.001xFc^2^\l^3^/sin(2\q)]^-1/4^
_refine_ls_extinction_method
;
SHELXL97 (Sheldrick, 2008)
;
_refine_ls_goodness_of_fit_ref 1.033
_refine_ls_hydrogen_treatment constr
_refine_ls_matrix_type full
_refine_ls_number_parameters 175
_refine_ls_number_reflns 3001
_refine_ls_number_restraints 0
_refine_ls_restrained_S_all 1.033
_refine_ls_R_factor_all 0.0419
_refine_ls_R_factor_gt 0.0326
_refine_ls_shift/su_max 0.000
_refine_ls_shift/su_mean 0.000
_refine_ls_structure_factor_coef Fsqd
_refine_ls_weighting_details 'calc w=1/[\s^2^(Fo^2^)+(0.0406P)^2^+0.3371P] where P=(Fo^2^+2Fc^2^)/3'
_refine_ls_weighting_scheme calc
_refine_ls_wR_factor_gt 0.0796
_refine_ls_wR_factor_ref 0.0828
_reflns_number_gt 2526
_reflns_number_total 3001
_reflns_threshold_expression I>2sigma(I)
_cod_data_source_file su5079sup1.cif
_cod_data_source_block I
_cod_database_code 2240432
_cod_database_fobs_code 2240432

loop_
_symmetry_equiv_pos_as_xyz
'x, y, z'
'-x, -y, -z'

loop_
_atom_site_type_symbol
_atom_site_label
_atom_site_fract_x
_atom_site_fract_y
_atom_site_fract_z
_atom_site_U_iso_or_equiv
_atom_site_adp_type
_atom_site_calc_flag
_atom_site_refinement_flags
_atom_site_occupancy
_atom_site_symmetry_multiplicity
C C1 1.0889(4) 0.8014(3) 0.89050(15) 0.0401(6) Uani d . 1 1
C C2 1.2329(4) 0.8603(4) 0.83410(17) 0.0428(6) Uani d . 1 1
H H2 1.3820 0.9068 0.8546 0.051 Uiso calc R 1 1
C C3 1.1611(4) 0.8518(3) 0.74779(15) 0.0353(5) Uani d . 1 1
H H3 1.2613 0.8909 0.7106 0.042 Uiso calc R 1 1
C C4 0.9385(3) 0.7845(3) 0.71760(12) 0.0233(4) Uani d . 1 1
C C5 0.7913(4) 0.7260(3) 0.77291(15) 0.0351(5) Uani d . 1 1
H H5 0.6416 0.6807 0.7525 0.042 Uiso calc R 1 1
C C6 0.8673(4) 0.7348(4) 0.85901(15) 0.0439(6) Uani d . 1 1
H H6 0.7674 0.6952 0.8962 0.053 Uiso calc R 1 1
C C7 1.1741(6) 0.8053(5) 0.98404(18) 0.0686(9) Uani d . 1 1
H H7A 1.2377 0.6944 0.9958 0.103 Uiso calc R 1 1
H H7B 1.0464 0.8251 1.0166 0.103 Uiso calc R 1 1
H H7C 1.2922 0.8991 0.9992 0.103 Uiso calc R 1 1
C C8 0.4302(4) 0.3193(3) 0.77075(14) 0.0317(5) Uani d . 1 1
C C9 0.6357(4) 0.2352(3) 0.77106(15) 0.0342(5) Uani d . 1 1
H H9 0.7066 0.1958 0.8209 0.041 Uiso calc R 1 1
C C10 0.7353(4) 0.2102(3) 0.69649(14) 0.0296(5) Uani d . 1 1
H H10 0.8749 0.1548 0.6958 0.036 Uiso calc R 1 1
C C11 0.6259(3) 0.2681(3) 0.62306(13) 0.0253(4) Uani d . 1 1
C C12 0.4203(4) 0.3529(3) 0.62302(14) 0.0309(5) Uani d . 1 1
H H12 0.3492 0.3920 0.5731 0.037 Uiso calc R 1 1
C C13 0.3209(4) 0.3792(3) 0.69759(15) 0.0329(5) Uani d . 1 1
H H13 0.1826 0.4363 0.6986 0.039 Uiso calc R 1 1
N N1 0.7352(3) 0.2443(2) 0.54491(11) 0.0301(4) Uani d . 1 1
H H1A 0.8264 0.3397 0.5401 0.045 Uiso calc R 1 1
H H1B 0.6256 0.2287 0.5006 0.045 Uiso calc R 1 1
H H1C 0.8204 0.1499 0.5464 0.045 Uiso calc R 1 1
O O1 0.9616(3) 0.9187(2) 0.57494(10) 0.0387(4) Uani d . 1 1
O O2 0.9290(3) 0.6031(2) 0.57251(10) 0.0372(4) Uani d . 1 1
O O3 0.5965(3) 0.7733(3) 0.59796(10) 0.0460(4) Uani d . 1 1
Br Br1 0.29548(5) 0.35751(4) 0.873294(18) 0.05714(14) Uani d . 1 1
S S1 0.84823(9) 0.76863(7) 0.60718(3) 0.02575(14) Uani d . 1 1

loop_
_atom_site_aniso_label
_atom_site_aniso_U_11
_atom_site_aniso_U_22
_atom_site_aniso_U_33
_atom_site_aniso_U_12
_atom_site_aniso_U_13
_atom_site_aniso_U_23
C1 0.0476(14) 0.0480(14) 0.0238(12) 0.0154(11) -0.0024(10) -0.0011(10)
C2 0.0341(12) 0.0518(15) 0.0382(14) 0.0012(11) -0.0083(10) -0.0035(11)
C3 0.0298(11) 0.0428(13) 0.0327(12) -0.0022(9) 0.0030(9) 0.0032(10)
C4 0.0287(10) 0.0214(9) 0.0200(10) 0.0048(8) 0.0029(7) 0.0010(8)
C5 0.0315(11) 0.0463(14) 0.0273(12) -0.0034(10) 0.0038(9) 0.0050(10)
C6 0.0460(14) 0.0625(17) 0.0261(12) 0.0034(12) 0.0111(10) 0.0106(11)
C7 0.077(2) 0.098(3) 0.0278(14) 0.0243(19) -0.0093(14) -0.0014(16)
C8 0.0353(11) 0.0310(11) 0.0287(12) 0.0018(9) 0.0061(9) -0.0007(9)
C9 0.0399(12) 0.0358(12) 0.0267(11) 0.0083(10) -0.0007(9) 0.0055(9)
C10 0.0289(10) 0.0283(11) 0.0315(12) 0.0075(8) 0.0003(8) 0.0034(9)
C11 0.0263(10) 0.0220(10) 0.0262(11) -0.0013(8) 0.0009(8) -0.0012(8)
C12 0.0300(11) 0.0321(11) 0.0299(12) 0.0054(9) -0.0020(9) 0.0046(9)
C13 0.0273(11) 0.0333(12) 0.0379(13) 0.0070(9) 0.0020(9) 0.0015(10)
N1 0.0298(9) 0.0316(9) 0.0286(10) 0.0032(7) 0.0019(7) 0.0029(8)
O1 0.0566(10) 0.0325(8) 0.0315(9) 0.0091(7) 0.0160(7) 0.0109(7)
O2 0.0531(10) 0.0281(8) 0.0297(9) 0.0057(7) 0.0065(7) -0.0053(7)
O3 0.0321(9) 0.0787(13) 0.0263(9) 0.0106(8) -0.0017(7) 0.0025(8)
Br1 0.0649(2) 0.0722(2) 0.03948(19) 0.02182(15) 0.02132(13) 0.00502(14)
S1 0.0313(3) 0.0287(3) 0.0179(3) 0.0066(2) 0.00382(19) 0.0019(2)

loop_
_atom_type_symbol
_atom_type_description
_atom_type_scat_dispersion_real
_atom_type_scat_dispersion_imag
_atom_type_scat_source
C C 0.0033 0.0016 'International Tables Vol C Tables 4.2.6.8 and 6.1.1.4'
H H 0.0000 0.0000 'International Tables Vol C Tables 4.2.6.8 and 6.1.1.4'
N N 0.0061 0.0033 'International Tables Vol C Tables 4.2.6.8 and 6.1.1.4'
O O 0.0106 0.0060 'International Tables Vol C Tables 4.2.6.8 and 6.1.1.4'
Br Br -0.2901 2.4595 'International Tables Vol C Tables 4.2.6.8 and 6.1.1.4'
S S 0.1246 0.1234 'International Tables Vol C Tables 4.2.6.8 and 6.1.1.4'

loop_
_geom_angle_atom_site_label_1
_geom_angle_atom_site_label_2
_geom_angle_atom_site_label_3
_geom_angle
C2 C1 C6 118.3(2)
C2 C1 C7 120.7(3)
C6 C1 C7 120.9(3)
C1 C2 C3 121.6(2)
C1 C2 H2 119.2
C3 C2 H2 119.2
C4 C3 C2 119.1(2)
C4 C3 H3 120.5
C2 C3 H3 120.5
C5 C4 C3 120.20(19)
C5 C4 S1 120.52(16)
C3 C4 S1 119.26(16)
C4 C5 C6 119.7(2)
C4 C5 H5 120.1
C6 C5 H5 120.1
C1 C6 C5 121.0(2)
C1 C6 H6 119.5
C5 C6 H6 119.5
C1 C7 H7A 109.5
C1 C7 H7B 109.5
H7A C7 H7B 109.5
C1 C7 H7C 109.5
H7A C7 H7C 109.5
H7B C7 H7C 109.5
C9 C8 C13 121.7(2)
C9 C8 Br1 119.41(16)
C13 C8 Br1 118.93(17)
C8 C9 C10 119.2(2)
C8 C9 H9 120.4
C10 C9 H9 120.4
C11 C10 C9 119.39(19)
C11 C10 H10 120.3
C9 C10 H10 120.3
C10 C11 C12 121.2(2)
C10 C11 N1 118.94(18)
C12 C11 N1 119.80(18)
C13 C12 C11 119.56(19)
C13 C12 H12 120.2
C11 C12 H12 120.2
C12 C13 C8 118.9(2)
C12 C13 H13 120.5
C8 C13 H13 120.5
C11 N1 H1A 109.5
C11 N1 H1B 109.5
H1A N1 H1B 109.5
C11 N1 H1C 109.5
H1A N1 H1C 109.5
H1B N1 H1C 109.5
O1 S1 O3 113.04(11)
O1 S1 O2 111.33(10)
O3 S1 O2 113.23(11)
O1 S1 C4 106.17(10)
O3 S1 C4 106.11(10)
O2 S1 C4 106.31(9)

loop_
_geom_bond_atom_site_label_1
_geom_bond_atom_site_label_2
_geom_bond_distance
C1 C2 1.379(4)
C1 C6 1.380(4)
C1 C7 1.511(3)
C2 C3 1.384(3)
C2 H2 0.9300
C3 C4 1.382(3)
C3 H3 0.9300
C4 C5 1.377(3)
C4 S1 1.767(2)
C5 C6 1.385(3)
C5 H5 0.9300
C6 H6 0.9300
C7 H7A 0.9600
C7 H7B 0.9600
C7 H7C 0.9600
C8 C9 1.377(3)
C8 C13 1.382(3)
C8 Br1 1.894(2)
C9 C10 1.380(3)
C9 H9 0.9300
C10 C11 1.379(3)
C10 H10 0.9300
C11 C12 1.381(3)
C11 N1 1.460(3)
C12 C13 1.380(3)
C12 H12 0.9300
C13 H13 0.9300
N1 H1A 0.8900
N1 H1B 0.8900
N1 H1C 0.8900
O1 S1 1.4480(16)
O2 S1 1.4513(16)
O3 S1 1.4509(17)

loop_
_geom_hbond_atom_site_label_D
_geom_hbond_atom_site_label_H
_geom_hbond_atom_site_label_A
_geom_hbond_site_symmetry_A
_geom_hbond_distance_DH
_geom_hbond_distance_HA
_geom_hbond_distance_DA
_geom_hbond_angle_DHA
_geom_hbond_publ_flag
N1 H1A O2 . 0.89 2.07 2.879(2) 151 y
N1 H1C O1 2_766 0.89 2.46 2.971(2) 117 y
N1 H1A O2 2_766 0.89 2.46 3.096(2) 129 y
N1 H1B O3 2_666 0.89 1.91 2.794(2) 172 y
N1 H1C O1 1_545 0.89 2.04 2.904(2) 165 y

loop_
_geom_torsion_atom_site_label_1
_geom_torsion_atom_site_label_2
_geom_torsion_atom_site_label_3
_geom_torsion_atom_site_label_4
_geom_torsion
C6 C1 C2 C3 -0.8(4)
C7 C1 C2 C3 177.6(3)
C1 C2 C3 C4 0.7(4)
C2 C3 C4 C5 -0.3(3)
C2 C3 C4 S1 -178.54(19)
C3 C4 C5 C6 0.0(3)
S1 C4 C5 C6 178.18(19)
C2 C1 C6 C5 0.4(4)
C7 C1 C6 C5 -178.0(3)
C4 C5 C6 C1 0.0(4)
C13 C8 C9 C10 0.0(3)
Br1 C8 C9 C10 -178.95(17)
C8 C9 C10 C11 -0.7(3)
C9 C10 C11 C12 0.9(3)
C9 C10 C11 N1 178.73(19)
C10 C11 C12 C13 -0.5(3)
N1 C11 C12 C13 -178.31(19)
C11 C12 C13 C8 -0.1(3)
C9 C8 C13 C12 0.4(3)
Br1 C8 C13 C12 179.35(16)
C5 C4 S1 O1 147.56(18)
C3 C4 S1 O1 -34.23(19)
C5 C4 S1 O3 27.0(2)
C3 C4 S1 O3 -154.76(18)
C5 C4 S1 O2 -93.79(19)
C3 C4 S1 O2 84.42(19)
